data_7159042
loop_
_publ_author_name
'Shankar, Mallepalli'
'Kumara Swamy, K. C.'

_publ_section_title
;
 Ru(II)-catalysed oxidative (4 + 2) annulation of chromene and coumarin
 carboxylic acids with alkynes/propargylic alcohols: isolation of Ru(0)
 complexes.
;
_journal_issue 1
_journal_name_full 'Organic &amp; biomolecular chemistry'
_journal_page_first 195
_journal_page_last 208
_journal_paper_doi 10.1039/d2ob01890j
_journal_volume 21
_journal_year 2022
_chemical_formula_sum 'C26 H18 O4'
_chemical_formula_weight 394.40
_space_group_IT_number 43
_space_group_name_Hall 'F 2 -2d'
_space_group_name_H-M_alt 'F d d 2'
_symmetry_cell_setting orthorhombic
_symmetry_space_group_name_H-M 'F d d 2'
_atom_sites_solution_hydrogens geom
_atom_sites_solution_primary direct
_atom_sites_solution_secondary difmap
_audit_creation_method SHELXL-97
_audit_update_record
;
2022-10-15 deposited with the CCDC.	2022-11-30 downloaded from the CCDC.
;
_cell_angle_alpha 90.00
_cell_angle_beta 90.00
_cell_angle_gamma 90.00
_cell_formula_units_Z 16
_cell_length_a 52.655(4)
_cell_length_b 7.5681(4)
_cell_length_c 19.8301(12)
_cell_measurement_reflns_used 5289
_cell_measurement_temperature 295(2)
_cell_measurement_theta_max 26.31
_cell_measurement_theta_min 2.19
_cell_volume 7902.3(9)
_computing_cell_refinement 'Bruker SAINT'
_computing_data_collection 'Bruker APEX2'
_computing_data_reduction 'Bruker SAINT'
_computing_molecular_graphics 'Bruker SHELXTL'
_computing_publication_material 'Bruker SHELXTL'
_computing_structure_refinement 'SHELXL-97 (Sheldrick, 2008)'
_computing_structure_solution 'SHELXS-97 (Sheldrick, 2008)'
_diffrn_ambient_temperature 295(2)
_diffrn_measured_fraction_theta_full 0.991
_diffrn_measured_fraction_theta_max 0.991
_diffrn_measurement_device_type 'Bruker APEX-II CCD'
_diffrn_measurement_method '\f and \w scans'
_diffrn_radiation_monochromator graphite
_diffrn_radiation_source 'fine-focus sealed tube'
_diffrn_radiation_type MoK\a
_diffrn_radiation_wavelength 0.71073
_diffrn_reflns_av_R_equivalents 0.0242
_diffrn_reflns_av_sigmaI/netI 0.0240
_diffrn_reflns_limit_h_max 61
_diffrn_reflns_limit_h_min -47
_diffrn_reflns_limit_k_max 8
_diffrn_reflns_limit_k_min -8
_diffrn_reflns_limit_l_max 23
_diffrn_reflns_limit_l_min -23
_diffrn_reflns_number 10034
_diffrn_reflns_theta_full 25.00
_diffrn_reflns_theta_max 25.00
_diffrn_reflns_theta_min 2.91
_exptl_absorpt_coefficient_mu 0.089
_exptl_crystal_colour 'colour less'
_exptl_crystal_density_diffrn 1.326
_exptl_crystal_density_method 'not measured'
_exptl_crystal_description blocks
_exptl_crystal_F_000 3296
_exptl_crystal_recrystallization_method 'Re-crystallisation from solvent'
_exptl_crystal_size_max 0.24
_exptl_crystal_size_mid 0.22
_exptl_crystal_size_min 0.18
_refine_diff_density_max 0.137
_refine_diff_density_min -0.140
_refine_diff_density_rms 0.034
_refine_ls_abs_structure_details 'Flack H D (1983), Acta Cryst. A39, 876-881'
_refine_ls_abs_structure_Flack 0.2(10)
_refine_ls_extinction_coef 0.00092(9)
_refine_ls_extinction_expression Fc^*^=kFc[1+0.001xFc^2^\l^3^/sin(2\q)]^-1/4^
_refine_ls_extinction_method SHELXL
_refine_ls_goodness_of_fit_ref 1.076
_refine_ls_hydrogen_treatment mixed
_refine_ls_matrix_type full
_refine_ls_number_parameters 274
_refine_ls_number_reflns 3261
_refine_ls_number_restraints 1
_refine_ls_restrained_S_all 1.076
_refine_ls_R_factor_all 0.0384
_refine_ls_R_factor_gt 0.0339
_refine_ls_shift/su_max 0.000
_refine_ls_shift/su_mean 0.000
_refine_ls_structure_factor_coef Fsqd
_refine_ls_weighting_details 'calc w=1/[\s^2^(Fo^2^)+(0.0457P)^2^+3.9643P] where P=(Fo^2^+2Fc^2^)/3'
_refine_ls_weighting_scheme calc
_refine_ls_wR_factor_gt 0.0851
_refine_ls_wR_factor_ref 0.0873
_reflns_number_gt 3004
_reflns_number_total 3261
_reflns_threshold_expression >2sigma(I)
_cod_data_source_file d2ob01890j3.cif
_cod_data_source_block Compound7b
_cod_depositor_comments
;
The following automatic conversions were performed:

data item '_symmetry_cell_setting' value 'Orthorhombic' was changed
to 'orthorhombic' in accordance with the
/home/data/users/saulius/crontab/automatic-downloads/rss-feeds/RSC/lib/dictionaries/cif_core.dic
dictionary named 'cif_core.dic' version 2.4.2 last updated on
2011-04-26.

Automatic conversion script
Id: cif_fix_values 7556 2019-12-06 15:28:31Z antanas 

 Adding full bibliography for 7159040--7159044.cif.
;
_cod_original_sg_symbol_H-M Fdd2
_cod_database_code 7159042

loop_
_symmetry_equiv_pos_as_xyz
'x, y, z'
'-x, -y, z'
'x+1/4, -y+1/4, z+1/4'
'-x+1/4, y+1/4, z+1/4'
'x, y+1/2, z+1/2'
'-x, -y+1/2, z+1/2'
'x+1/4, -y+3/4, z+3/4'
'-x+1/4, y+3/4, z+3/4'
'x+1/2, y, z+1/2'
'-x+1/2, -y, z+1/2'
'x+3/4, -y+1/4, z+3/4'
'-x+3/4, y+1/4, z+3/4'
'x+1/2, y+1/2, z'
'-x+1/2, -y+1/2, z'
'x+3/4, -y+3/4, z+1/4'
'-x+3/4, y+3/4, z+1/4'

loop_
_atom_site_label
_atom_site_type_symbol
_atom_site_fract_x
_atom_site_fract_y
_atom_site_fract_z
_atom_site_U_iso_or_equiv
_atom_site_adp_type
_atom_site_occupancy
_atom_site_symmetry_multiplicity
_atom_site_calc_flag
_atom_site_refinement_flags
_atom_site_disorder_assembly
_atom_site_disorder_group
O1 O 0.23528(3) 0.57281(19) 0.33710(8) 0.0508(4) Uani 1 1 d . . .
O4 O 0.26112(3) 0.4747(2) 0.56641(7) 0.0539(4) Uani 1 1 d . . .
O2 O 0.20813(3) 0.6310(3) 0.41747(9) 0.0680(5) Uani 1 1 d . . .
C13 C 0.31825(4) 0.3792(3) 0.46092(9) 0.0387(4) Uani 1 1 d . . .
C9 C 0.29455(4) 0.3215(3) 0.32733(10) 0.0453(5) Uani 1 1 d . . .
H9 H 0.3066 0.2671 0.3546 0.054 Uiso 1 1 calc R . .
C3 C 0.27167(4) 0.4496(2) 0.42993(9) 0.0375(4) Uani 1 1 d . . .
C1 C 0.22866(4) 0.5724(3) 0.40400(11) 0.0458(5) Uani 1 1 d . . .
C4 C 0.27498(4) 0.4201(2) 0.35747(9) 0.0389(4) Uani 1 1 d . . .
O3 O 0.22180(4) 0.5574(4) 0.54763(10) 0.0960(8) Uani 1 1 d . . .
C5 C 0.25676(4) 0.4882(3) 0.31381(10) 0.0429(5) Uani 1 1 d . . .
C19 C 0.30251(4) 0.4244(3) 0.60449(10) 0.0438(5) Uani 1 1 d . . .
C11 C 0.28533(4) 0.4393(3) 0.54553(10) 0.0442(5) Uani 1 1 d . . .
C14 C 0.32881(4) 0.2169(3) 0.47569(10) 0.0449(5) Uani 1 1 d . . .
H14 H 0.3195 0.1336 0.4997 0.054 Uiso 1 1 calc R . .
C2 C 0.24812(4) 0.5103(2) 0.45134(11) 0.0412(4) Uani 1 1 d . . .
C12 C 0.29130(4) 0.4209(3) 0.47987(10) 0.0400(4) Uani 1 1 d . . .
C16 C 0.36764(4) 0.2961(3) 0.41773(11) 0.0468(5) Uani 1 1 d . . .
C18 C 0.33270(4) 0.5015(3) 0.42549(11) 0.0456(5) Uani 1 1 d . . .
H18 H 0.3260 0.6126 0.4162 0.055 Uiso 1 1 calc R . .
C24 C 0.32507(4) 0.5184(3) 0.60854(11) 0.0503(5) Uani 1 1 d . . .
H24 H 0.3301 0.5896 0.5728 0.060 Uiso 1 1 calc R . .
C15 C 0.35322(4) 0.1779(3) 0.45482(12) 0.0503(5) Uani 1 1 d . . .
H15 H 0.3602 0.0689 0.4660 0.060 Uiso 1 1 calc R . .
C20 C 0.29544(4) 0.3200(3) 0.65897(11) 0.0503(5) Uani 1 1 d . . .
H20 H 0.2804 0.2553 0.6571 0.060 Uiso 1 1 calc R . .
C17 C 0.35689(4) 0.4593(3) 0.40397(11) 0.0504(5) Uani 1 1 d . . .
H17 H 0.3662 0.5423 0.3797 0.060 Uiso 1 1 calc R . .
C21 C 0.31052(5) 0.3114(3) 0.71583(11) 0.0573(6) Uani 1 1 d . . .
H21 H 0.3055 0.2408 0.7518 0.069 Uiso 1 1 calc R . .
C6 C 0.25865(5) 0.4734(3) 0.24447(12) 0.0548(6) Uani 1 1 d . . .
H6 H 0.2464 0.5237 0.2168 0.066 Uiso 1 1 calc R . .
C8 C 0.29622(5) 0.3036(3) 0.25855(11) 0.0542(6) Uani 1 1 d . . .
H8 H 0.3093 0.2369 0.2398 0.065 Uiso 1 1 calc R . .
C23 C 0.34000(5) 0.5066(3) 0.66543(12) 0.0551(6) Uani 1 1 d . . .
H23 H 0.3553 0.5684 0.6668 0.066 Uiso 1 1 calc R . .
C10 C 0.24182(4) 0.5197(3) 0.52222(12) 0.0547(6) Uani 1 1 d . . .
C22 C 0.33306(5) 0.4060(3) 0.72044(10) 0.0531(6) Uani 1 1 d . . .
C7 C 0.27857(5) 0.3847(3) 0.21710(11) 0.0578(6) Uani 1 1 d . . .
H7 H 0.2804 0.3785 0.1705 0.069 Uiso 1 1 calc R . .
C25 C 0.39397(5) 0.2509(4) 0.39301(15) 0.0681(7) Uani 1 1 d . . .
H25A H 0.4038 0.2036 0.4296 0.102 Uiso 1 1 calc R . .
H25B H 0.4020 0.3556 0.3761 0.102 Uiso 1 1 calc R . .
H25C H 0.3928 0.1648 0.3576 0.102 Uiso 1 1 calc R . .
C26 C 0.34913(7) 0.3979(5) 0.78318(14) 0.0853(9) Uani 1 1 d . . .
H26A H 0.3619 0.3081 0.7780 0.128 Uiso 1 1 calc R . .
H26B H 0.3386 0.3701 0.8212 0.128 Uiso 1 1 calc R . .
H26C H 0.3572 0.5101 0.7903 0.128 Uiso 1 1 calc R . .

loop_
_atom_site_aniso_label
_atom_site_aniso_U_11
_atom_site_aniso_U_22
_atom_site_aniso_U_33
_atom_site_aniso_U_23
_atom_site_aniso_U_13
_atom_site_aniso_U_12
O1 0.0425(9) 0.0517(8) 0.0581(9) 0.0088(7) -0.0064(6) 0.0061(7)
O4 0.0398(9) 0.0789(11) 0.0431(8) -0.0027(7) 0.0045(6) 0.0055(7)
O2 0.0427(10) 0.0800(11) 0.0814(11) -0.0045(9) -0.0022(8) 0.0186(8)
C13 0.0361(11) 0.0433(10) 0.0366(9) 0.0014(8) -0.0019(8) 0.0026(8)
C9 0.0426(13) 0.0511(11) 0.0422(10) 0.0018(9) -0.0011(9) 0.0006(9)
C3 0.0337(11) 0.0350(9) 0.0438(10) 0.0036(8) 0.0025(8) -0.0020(7)
C1 0.0355(12) 0.0402(11) 0.0617(14) -0.0006(9) -0.0043(10) -0.0016(9)
C4 0.0393(12) 0.0347(9) 0.0426(10) 0.0036(8) -0.0017(8) -0.0031(8)
O3 0.0429(11) 0.183(2) 0.0615(10) -0.0259(13) 0.0049(9) 0.0271(13)
C5 0.0363(12) 0.0411(11) 0.0514(12) 0.0049(9) -0.0033(9) -0.0059(9)
C19 0.0416(12) 0.0501(11) 0.0398(10) -0.0020(9) 0.0026(9) 0.0050(9)
C11 0.0365(11) 0.0492(11) 0.0468(11) 0.0010(9) 0.0037(9) 0.0005(9)
C14 0.0422(12) 0.0490(11) 0.0434(11) 0.0083(8) 0.0027(8) 0.0039(9)
C2 0.0331(11) 0.0422(10) 0.0484(10) -0.0039(9) -0.0002(9) -0.0030(8)
C12 0.0364(11) 0.0420(10) 0.0415(10) 0.0041(8) 0.0007(8) -0.0001(8)
C16 0.0378(11) 0.0538(12) 0.0488(11) -0.0043(9) -0.0020(9) 0.0016(9)
C18 0.0382(12) 0.0458(11) 0.0529(12) 0.0077(9) -0.0011(9) 0.0025(9)
C24 0.0530(14) 0.0518(12) 0.0461(11) 0.0035(9) 0.0014(9) -0.0044(10)
C15 0.0464(13) 0.0504(12) 0.0541(11) 0.0037(10) -0.0006(10) 0.0138(10)
C20 0.0468(13) 0.0569(13) 0.0473(11) 0.0061(10) 0.0045(10) 0.0039(10)
C17 0.0395(12) 0.0532(12) 0.0584(13) 0.0059(9) 0.0046(10) -0.0055(9)
C21 0.0613(16) 0.0623(14) 0.0481(12) 0.0107(10) 0.0036(11) 0.0112(12)
C6 0.0562(16) 0.0592(13) 0.0491(12) 0.0121(10) -0.0132(10) -0.0056(11)
C8 0.0544(15) 0.0616(14) 0.0467(12) -0.0025(10) 0.0083(10) -0.0023(11)
C23 0.0528(14) 0.0573(12) 0.0551(13) -0.0079(11) -0.0101(11) -0.0042(10)
C10 0.0341(13) 0.0764(16) 0.0535(13) -0.0103(11) 0.0034(10) 0.0045(11)
C22 0.0586(15) 0.0557(13) 0.0452(12) -0.0061(10) -0.0045(10) 0.0161(11)
C7 0.0692(17) 0.0656(14) 0.0386(11) 0.0045(10) -0.0012(11) -0.0094(13)
C25 0.0454(14) 0.0727(15) 0.0861(18) -0.0062(13) 0.0101(13) 0.0092(12)
C26 0.091(2) 0.108(2) 0.0568(15) -0.0007(15) -0.0240(15) 0.0118(18)

loop_
_atom_type_symbol
_atom_type_description
_atom_type_scat_dispersion_real
_atom_type_scat_dispersion_imag
_atom_type_scat_source
C C 0.0033 0.0016 'International Tables Vol C Tables 4.2.6.8 and 6.1.1.4'
H H 0.0000 0.0000 'International Tables Vol C Tables 4.2.6.8 and 6.1.1.4'
O O 0.0106 0.0060 'International Tables Vol C Tables 4.2.6.8 and 6.1.1.4'

loop_
_geom_angle_atom_site_label_1
_geom_angle_atom_site_label_2
_geom_angle_atom_site_label_3
_geom_angle
_geom_angle_site_symmetry_1
_geom_angle_site_symmetry_3
_geom_angle_publ_flag
C1 O1 C5 122.10(15) . . ?
C11 O4 C10 122.76(16) . . ?
C14 C13 C18 118.66(19) . . ?
C14 C13 C12 120.99(18) . . ?
C18 C13 C12 120.30(17) . . ?
C8 C9 C4 121.4(2) . . ?
C8 C9 H9 119.3 . . ?
C4 C9 H9 119.3 . . ?
C2 C3 C12 118.54(17) . . ?
C2 C3 C4 117.18(17) . . ?
C12 C3 C4 124.28(18) . . ?
O2 C1 O1 116.36(19) . . ?
O2 C1 C2 127.3(2) . . ?
O1 C1 C2 116.22(18) . . ?
C5 C4 C9 115.96(17) . . ?
C5 C4 C3 118.16(18) . . ?
C9 C4 C3 125.82(18) . . ?
O1 C5 C6 115.46(19) . . ?
O1 C5 C4 121.94(17) . . ?
C6 C5 C4 122.6(2) . . ?
C24 C19 C20 118.43(19) . . ?
C24 C19 C11 121.97(18) . . ?
C20 C19 C11 119.53(19) . . ?
C12 C11 O4 122.07(18) . . ?
C12 C11 C19 127.75(19) . . ?
O4 C11 C19 110.18(17) . . ?
C13 C14 C15 120.1(2) . . ?
C13 C14 H14 120.0 . . ?
C15 C14 H14 120.0 . . ?
C3 C2 C10 121.23(19) . . ?
C3 C2 C1 122.28(19) . . ?
C10 C2 C1 116.47(19) . . ?
C11 C12 C3 118.63(18) . . ?
C11 C12 C13 118.97(18) . . ?
C3 C12 C13 122.34(17) . . ?
C15 C16 C17 117.2(2) . . ?
C15 C16 C25 122.0(2) . . ?
C17 C16 C25 120.9(2) . . ?
C17 C18 C13 120.53(19) . . ?
C17 C18 H18 119.7 . . ?
C13 C18 H18 119.7 . . ?
C23 C24 C19 120.2(2) . . ?
C23 C24 H24 119.9 . . ?
C19 C24 H24 119.9 . . ?
C14 C15 C16 122.1(2) . . ?
C14 C15 H15 119.0 . . ?
C16 C15 H15 119.0 . . ?
C21 C20 C19 120.5(2) . . ?
C21 C20 H20 119.8 . . ?
C19 C20 H20 119.8 . . ?
C18 C17 C16 121.5(2) . . ?
C18 C17 H17 119.3 . . ?
C16 C17 H17 119.3 . . ?
C20 C21 C22 121.4(2) . . ?
C20 C21 H21 119.3 . . ?
C22 C21 H21 119.3 . . ?
C7 C6 C5 119.5(2) . . ?
C7 C6 H6 120.2 . . ?
C5 C6 H6 120.2 . . ?
C9 C8 C7 120.2(2) . . ?
C9 C8 H8 119.9 . . ?
C7 C8 H8 119.9 . . ?
C24 C23 C22 122.1(2) . . ?
C24 C23 H23 118.9 . . ?
C22 C23 H23 118.9 . . ?
O3 C10 O4 115.9(2) . . ?
O3 C10 C2 128.3(2) . . ?
O4 C10 C2 115.75(18) . . ?
C23 C22 C21 117.31(19) . . ?
C23 C22 C26 121.8(2) . . ?
C21 C22 C26 120.9(2) . . ?
C6 C7 C8 120.0(2) . . ?
C6 C7 H7 120.0 . . ?
C8 C7 H7 120.0 . . ?
C16 C25 H25A 109.5 . . ?
C16 C25 H25B 109.5 . . ?
H25A C25 H25B 109.5 . . ?
C16 C25 H25C 109.5 . . ?
H25A C25 H25C 109.5 . . ?
H25B C25 H25C 109.5 . . ?
C22 C26 H26A 109.5 . . ?
C22 C26 H26B 109.5 . . ?
H26A C26 H26B 109.5 . . ?
C22 C26 H26C 109.5 . . ?
H26A C26 H26C 109.5 . . ?
H26B C26 H26C 109.5 . . ?

loop_
_geom_bond_atom_site_label_1
_geom_bond_atom_site_label_2
_geom_bond_distance
_geom_bond_site_symmetry_2
_geom_bond_publ_flag
O1 C1 1.372(3) . ?
O1 C5 1.379(3) . ?
O4 C11 1.367(2) . ?
O4 C10 1.385(3) . ?
O2 C1 1.198(3) . ?
C13 C14 1.380(3) . ?
C13 C18 1.389(3) . ?
C13 C12 1.501(3) . ?
C9 C8 1.373(3) . ?
C9 C4 1.406(3) . ?
C9 H9 0.9300 . ?
C3 C2 1.388(3) . ?
C3 C12 1.448(3) . ?
C3 C4 1.464(3) . ?
C1 C2 1.467(3) . ?
C4 C5 1.391(3) . ?
O3 C10 1.203(3) . ?
C5 C6 1.383(3) . ?
C19 C24 1.387(3) . ?
C19 C20 1.390(3) . ?
C19 C11 1.482(3) . ?
C11 C12 1.347(3) . ?
C14 C15 1.382(3) . ?
C14 H14 0.9300 . ?
C2 C10 1.446(3) . ?
C16 C15 1.384(3) . ?
C16 C17 1.386(3) . ?
C16 C25 1.510(3) . ?
C18 C17 1.380(3) . ?
C18 H18 0.9300 . ?
C24 C23 1.378(3) . ?
C24 H24 0.9300 . ?
C15 H15 0.9300 . ?
C20 C21 1.381(3) . ?
C20 H20 0.9300 . ?
C17 H17 0.9300 . ?
C21 C22 1.389(4) . ?
C21 H21 0.9300 . ?
C6 C7 1.358(4) . ?
C6 H6 0.9300 . ?
C8 C7 1.384(3) . ?
C8 H8 0.9300 . ?
C23 C22 1.379(3) . ?
C23 H23 0.9300 . ?
C22 C26 1.506(3) . ?
C7 H7 0.9300 . ?
C25 H25A 0.9600 . ?
C25 H25B 0.9600 . ?
C25 H25C 0.9600 . ?
C26 H26A 0.9600 . ?
C26 H26B 0.9600 . ?
C26 H26C 0.9600 . ?
